data_4317595
loop_
_publ_author_name
'Timothy J. Boyle'
'Cecilia A. Zechmann'
'Todd M. Alam'
'Mark A. Rodriguez'
'Cybele A. Hijar'
'Brian L. Scott'

_publ_section_title
;
 From Clusters to Ionic Complexes: Structurally Characterized Thallium
 Titanium Double Alkoxides
;
_journal_name_full 'Inorganic Chemistry'
_journal_page_first 946
_journal_page_last 957
_journal_paper_doi 10.1021/ic0110833
_journal_volume 41
_journal_year 2002
_chemical_formula_sum 'C25 H65 O11 Ti2 Tl4'
_chemical_formula_weight 1455.05
_chemical_name_common Tl4Ti2(O)(OEt)5(OiPr)5
_chemical_name_systematic
;
   ?
;
_space_group_IT_number 14
_symmetry_cell_setting monoclinic
_symmetry_space_group_name_Hall '-P 2yn'
_symmetry_space_group_name_H-M 'P 1 21/n 1'
_atom_sites_solution_hydrogens geom
_atom_sites_solution_primary direct
_atom_sites_solution_secondary difmap
_audit_creation_method SHELXL-97
_cell_angle_alpha 90.00
_cell_angle_beta 101.0970(10)
_cell_angle_gamma 90.00
_cell_formula_units_Z 4
_cell_length_a 9.8449(7)
_cell_length_b 23.1985(16)
_cell_length_c 18.5769(12)
_cell_measurement_temperature 168(2)
_cell_volume 4163.4(5)
_computing_cell_refinement 'Bruker SMART'
_computing_data_collection 'Bruker SMART'
_computing_data_reduction 'Bruker SHELXTL'
_computing_molecular_graphics 'Bruker SHELXTL'
_computing_publication_material 'Bruker SHELXTL'
_computing_structure_refinement 'SHELXL-97 (Sheldrick, 1997)'
_computing_structure_solution 'SHELXS-97 (Sheldrick, 1990)'
_diffrn_ambient_temperature 168(2)
_diffrn_measured_fraction_theta_full 0.943
_diffrn_measured_fraction_theta_max 0.943
_diffrn_measurement_device_type 'CCD area detector'
_diffrn_measurement_method 'phi and omega scans'
_diffrn_radiation_monochromator graphite
_diffrn_radiation_source 'fine-focus sealed tube'
_diffrn_radiation_type MoK\a
_diffrn_radiation_wavelength 0.71073
_diffrn_reflns_av_R_equivalents 0.0532
_diffrn_reflns_av_sigmaI/netI 0.0770
_diffrn_reflns_limit_h_max 12
_diffrn_reflns_limit_h_min -13
_diffrn_reflns_limit_k_max 30
_diffrn_reflns_limit_k_min -28
_diffrn_reflns_limit_l_max 24
_diffrn_reflns_limit_l_min -20
_diffrn_reflns_number 26432
_diffrn_reflns_theta_full 28.31
_diffrn_reflns_theta_max 28.31
_diffrn_reflns_theta_min 1.42
_exptl_absorpt_coefficient_mu 15.834
_exptl_absorpt_correction_type empirical
_exptl_absorpt_process_details 'SADABS (Sheldrick, 1996)'
_exptl_crystal_colour colorless
_exptl_crystal_density_diffrn 2.321
_exptl_crystal_density_method 'not measured'
_exptl_crystal_description 'thin plate'
_exptl_crystal_F_000 2684
_exptl_crystal_size_max 0.4mm
_exptl_crystal_size_mid 0.2mm
_exptl_crystal_size_min 0.1mm
_refine_diff_density_max 1.822
_refine_diff_density_min -1.393
_refine_diff_density_rms 0.189
_refine_ls_extinction_method none
_refine_ls_goodness_of_fit_ref 0.903
_refine_ls_hydrogen_treatment mixed
_refine_ls_matrix_type full
_refine_ls_number_parameters 282
_refine_ls_number_reflns 9764
_refine_ls_number_restraints 96
_refine_ls_restrained_S_all 0.902
_refine_ls_R_factor_all 0.1146
_refine_ls_R_factor_gt 0.0480
_refine_ls_shift/su_max 0.234
_refine_ls_shift/su_mean 0.008
_refine_ls_structure_factor_coef Fsqd
_refine_ls_weighting_details 'calc w=1/[\s^2^(Fo^2^)+(0.0694P)^2^+0.0000P] where P=(Fo^2^+2Fc^2^)/3'
_refine_ls_weighting_scheme calc
_refine_ls_wR_factor_gt 0.1193
_refine_ls_wR_factor_ref 0.1384
_reflns_number_gt 4857
_reflns_number_total 9764
_reflns_threshold_expression >2sigma(I)
_cod_data_source_file ic0110833_2.cif
_cod_data_source_block c:\xtal\cz004\cz004s
_cod_depositor_comments
;
The following automatic conversions were performed:

'_symmetry_cell_setting' value 'Monoclinic' changed to 'monoclinic'
according to the built-in table from CIF Core dictionary named
'cif_core.dic' version 2.4.1 from 2010-06-29.

Automatic conversion script
Id: cif_fix_values 1646 2011-03-28 12:23:43Z adriana 
;
_cod_database_code 4317595

loop_
_symmetry_equiv_pos_as_xyz
'x, y, z'
'-x+1/2, y+1/2, -z+1/2'
'-x, -y, -z'
'x-1/2, -y-1/2, z-1/2'

loop_
_atom_site_label
_atom_site_type_symbol
_atom_site_fract_x
_atom_site_fract_y
_atom_site_fract_z
_atom_site_U_iso_or_equiv
_atom_site_adp_type
_atom_site_occupancy
_atom_site_symmetry_multiplicity
_atom_site_calc_flag
_atom_site_refinement_flags
_atom_site_disorder_assembly
_atom_site_disorder_group
Ti1 Ti 0.5103(2) 0.18641(9) 0.18506(10) 0.0524(5) Uani 1 1 d . . .
Ti2 Ti 0.47994(19) 0.03686(9) 0.26986(10) 0.0536(5) Uani 1 1 d . . .
Tl1 Tl 0.78384(4) 0.09592(2) 0.24147(3) 0.06611(16) Uani 1 1 d . . .
Tl2 Tl 0.20534(4) 0.12755(2) 0.21459(2) 0.06367(16) Uani 1 1 d . . .
Tl3 Tl 0.45381(5) 0.06085(2) 0.08758(2) 0.06698(16) Uani 1 1 d . . .
Tl4 Tl 0.54219(5) 0.16108(2) 0.36986(2) 0.07242(17) Uani 1 1 d . . .
O1 O 0.5220(9) 0.2575(4) 0.1467(4) 0.074(2) Uani 1 1 d D . .
O2 O 0.4657(8) -0.0334(4) 0.3122(5) 0.075(2) Uani 1 1 d D . .
O3 O 0.3909(8) 0.2103(3) 0.2565(4) 0.063(2) Uani 1 1 d D . .
O4 O 0.6767(8) 0.1950(3) 0.2674(4) 0.061(2) Uani 1 1 d D . .
O5 O 0.6295(8) 0.1475(4) 0.1246(4) 0.066(2) Uani 1 1 d D . .
O6 O 0.3425(7) 0.1637(3) 0.1128(4) 0.0531(18) Uani 1 1 d D . .
O7 O 0.6018(8) 0.0099(3) 0.2022(4) 0.065(2) Uani 1 1 d D . .
O8 O 0.3146(7) 0.0276(3) 0.1881(4) 0.064(2) Uani 1 1 d D . .
O9 O 0.3594(7) 0.0790(3) 0.3289(4) 0.062(2) Uani 1 1 d D . .
O10 O 0.6476(7) 0.0608(3) 0.3438(4) 0.0559(19) Uani 1 1 d D . .
O11 O 0.4969(6) 0.1111(3) 0.2262(3) 0.0493(17) Uani 1 1 d . . .
C1 C 0.522(2) 0.3135(7) 0.1165(12) 0.153(8) Uiso 1 1 d D . .
C2 C 0.560(3) 0.3180(16) 0.0483(15) 0.112(11) Uiso 0.50 1 d PD . .
C2' C 0.533(4) 0.3609(13) 0.1641(17) 0.117(11) Uiso 0.50 1 d PD . .
C3 C 0.482(5) -0.0919(8) 0.3340(17) 0.122(13) Uiso 0.50 1 d PD . .
C3' C 0.417(4) -0.0826(12) 0.346(2) 0.130(15) Uiso 0.50 1 d PD . .
C4 C 0.458(3) -0.0904(15) 0.4102(16) 0.104(10) Uiso 0.50 1 d PD . .
C4' C 0.552(5) -0.113(3) 0.367(4) 0.11(2) Uiso 0.25 1 d PD . .
C4" C 0.450(6) -0.131(2) 0.300(3) 0.093(18) Uiso 0.25 1 d PD . .
C5 C 0.3399(17) 0.2665(6) 0.2675(9) 0.106(5) Uiso 1 1 d D . .
C6 C 0.245(2) 0.2594(11) 0.3155(12) 0.177(9) Uiso 1 1 d D . .
C6' C 0.447(3) 0.2977(15) 0.3127(17) 0.119(11) Uiso 0.50 1 d PD . .
C7 C 0.7677(15) 0.2419(6) 0.2842(8) 0.100(5) Uiso 1 1 d D . .
C8 C 0.8613(17) 0.2327(8) 0.3541(9) 0.114(5) Uiso 1 1 d D . .
C8' C 0.858(3) 0.2480(17) 0.2347(17) 0.129(13) Uiso 0.50 1 d PD . .
C9 C 0.6971(16) 0.1742(7) 0.0712(8) 0.103(5) Uiso 1 1 d D . .
C10 C 0.793(2) 0.1281(9) 0.0529(13) 0.174(9) Uiso 1 1 d D . .
C10' C 0.607(3) 0.1840(15) -0.0016(13) 0.106(10) Uiso 0.50 1 d PD . .
C11 C 0.2669(13) 0.1957(5) 0.0527(6) 0.078(4) Uiso 1 1 d D . .
C12 C 0.1669(16) 0.2374(7) 0.0766(8) 0.102(5) Uiso 1 1 d D . .
C13 C 0.1905(17) 0.1549(7) -0.0041(8) 0.109(5) Uiso 1 1 d D . .
C14 C 0.6578(15) -0.0470(6) 0.1984(8) 0.095(5) Uiso 1 1 d D . .
C15 C 0.763(2) -0.0403(10) 0.1511(11) 0.157(8) Uiso 1 1 d D . .
C15' C 0.547(3) -0.0863(12) 0.1479(14) 0.080(8) Uiso 0.50 1 d P . .
C16 C 0.2267(15) -0.0206(6) 0.1720(8) 0.100(5) Uiso 1 1 d D . .
C17 C 0.1311(17) -0.0116(7) 0.1016(9) 0.110(5) Uiso 1 1 d D . .
C17' C 0.134(3) -0.0199(16) 0.2257(17) 0.121(12) Uiso 0.50 1 d PD . .
C18 C 0.2999(15) 0.0560(6) 0.3868(7) 0.092(4) Uiso 1 1 d D . .
C19 C 0.2266(18) 0.1027(7) 0.4155(9) 0.116(6) Uiso 1 1 d D . .
C19' C 0.177(3) 0.0208(16) 0.357(2) 0.143(14) Uiso 0.50 1 d PD . .
C20 C 0.7108(14) 0.0311(6) 0.4072(7) 0.085(4) Uiso 1 1 d D . .
C21 C 0.809(2) 0.0685(9) 0.4552(12) 0.158(8) Uiso 1 1 d D . .
C22 C 0.817(3) -0.0078(11) 0.3878(15) 0.206(11) Uiso 1 1 d D . .

loop_
_atom_site_aniso_label
_atom_site_aniso_U_11
_atom_site_aniso_U_22
_atom_site_aniso_U_33
_atom_site_aniso_U_23
_atom_site_aniso_U_13
_atom_site_aniso_U_12
Ti1 0.0541(12) 0.0510(13) 0.0519(11) -0.0008(9) 0.0093(9) 0.0016(10)
Ti2 0.0477(11) 0.0555(14) 0.0561(11) 0.0017(10) 0.0060(9) 0.0026(10)
Tl1 0.0442(3) 0.0770(4) 0.0772(3) -0.0021(3) 0.0119(2) 0.0043(2)
Tl2 0.0462(2) 0.0802(4) 0.0652(3) 0.0039(2) 0.0121(2) 0.0105(2)
Tl3 0.0698(3) 0.0768(4) 0.0528(3) -0.0160(2) 0.0083(2) 0.0065(3)
Tl4 0.0830(4) 0.0818(4) 0.0498(3) -0.0149(2) 0.0062(2) 0.0043(3)
O1 0.087(6) 0.053(6) 0.079(5) 0.016(4) 0.008(5) -0.011(5)
O2 0.074(5) 0.054(6) 0.094(6) 0.028(5) 0.008(5) -0.010(4)
O3 0.074(5) 0.059(6) 0.060(5) -0.012(4) 0.020(4) 0.015(4)
O4 0.061(5) 0.056(5) 0.062(5) -0.011(4) 0.002(4) -0.005(4)
O5 0.060(5) 0.084(6) 0.057(5) 0.000(4) 0.021(4) -0.001(4)
O6 0.049(4) 0.058(5) 0.050(4) 0.001(3) 0.002(3) 0.007(4)
O7 0.064(5) 0.049(5) 0.081(5) -0.009(4) 0.013(4) 0.006(4)
O8 0.051(4) 0.065(6) 0.073(5) -0.011(4) 0.002(4) -0.018(4)
O9 0.060(5) 0.072(6) 0.060(5) 0.011(4) 0.023(4) 0.004(4)
O10 0.048(4) 0.057(5) 0.057(4) 0.006(4) -0.004(3) 0.003(4)
O11 0.053(4) 0.049(5) 0.045(4) -0.002(3) 0.006(3) 0.004(3)

loop_
_atom_type_symbol
_atom_type_description
_atom_type_scat_dispersion_real
_atom_type_scat_dispersion_imag
_atom_type_scat_source
C C 0.0033 0.0016 'International Tables Vol C Tables 4.2.6.8 and 6.1.1.4'
O O 0.0106 0.0060 'International Tables Vol C Tables 4.2.6.8 and 6.1.1.4'
Ti Ti 0.2776 0.4457 'International Tables Vol C Tables 4.2.6.8 and 6.1.1.4'
Tl Tl -2.8358 9.6688 'International Tables Vol C Tables 4.2.6.8 and 6.1.1.4'
H H 0.0000 0.0000 'International Tables Vol C Tables 4.2.6.8 and 6.1.1.4'

loop_
_geom_angle_atom_site_label_1
_geom_angle_atom_site_label_2
_geom_angle_atom_site_label_3
_geom_angle
_geom_angle_site_symmetry_1
_geom_angle_site_symmetry_3
_geom_angle_publ_flag
O1 Ti1 O11 179.6(4) . . ?
O1 Ti1 O6 94.8(3) . . ?
O11 Ti1 O6 85.2(3) . . ?
O1 Ti1 O5 95.9(4) . . ?
O11 Ti1 O5 84.6(3) . . ?
O6 Ti1 O5 90.1(3) . . ?
O1 Ti1 O3 95.7(4) . . ?
O11 Ti1 O3 83.9(3) . . ?
O6 Ti1 O3 90.2(3) . . ?
O5 Ti1 O3 168.4(3) . . ?
O1 Ti1 O4 96.0(3) . . ?
O11 Ti1 O4 84.0(3) . . ?
O6 Ti1 O4 169.2(3) . . ?
O5 Ti1 O4 89.5(3) . . ?
O3 Ti1 O4 88.0(3) . . ?
O1 Ti1 Tl1 125.1(3) . . ?
O11 Ti1 Tl1 55.22(19) . . ?
O6 Ti1 Tl1 123.2(2) . . ?
O5 Ti1 Tl1 51.6(2) . . ?
O3 Ti1 Tl1 119.5(2) . . ?
O4 Ti1 Tl1 49.7(2) . . ?
O1 Ti1 Tl3 125.8(3) . . ?
O11 Ti1 Tl3 54.54(19) . . ?
O6 Ti1 Tl3 52.2(2) . . ?
O5 Ti1 Tl3 50.8(2) . . ?
O3 Ti1 Tl3 121.9(2) . . ?
O4 Ti1 Tl3 120.6(2) . . ?
Tl1 Ti1 Tl3 71.16(4) . . ?
O1 Ti1 Tl2 123.3(3) . . ?
O11 Ti1 Tl2 56.40(19) . . ?
O6 Ti1 Tl2 50.6(2) . . ?
O5 Ti1 Tl2 122.5(2) . . ?
O3 Ti1 Tl2 50.6(2) . . ?
O4 Ti1 Tl2 121.5(2) . . ?
Tl1 Ti1 Tl2 111.60(6) . . ?
Tl3 Ti1 Tl2 71.82(4) . . ?
O1 Ti1 Tl4 123.3(3) . . ?
O11 Ti1 Tl4 56.43(19) . . ?
O6 Ti1 Tl4 122.2(2) . . ?
O5 Ti1 Tl4 122.4(2) . . ?
O3 Ti1 Tl4 48.8(2) . . ?
O4 Ti1 Tl4 50.0(2) . . ?
Tl1 Ti1 Tl4 70.94(4) . . ?
Tl3 Ti1 Tl4 110.96(6) . . ?
Tl2 Ti1 Tl4 71.79(4) . . ?
O2 Ti2 O11 179.3(3) . . ?
O2 Ti2 O7 95.5(4) . . ?
O11 Ti2 O7 84.5(3) . . ?
O2 Ti2 O10 94.2(3) . . ?
O11 Ti2 O10 85.0(3) . . ?
O7 Ti2 O10 90.1(3) . . ?
O2 Ti2 O8 96.4(3) . . ?
O11 Ti2 O8 84.3(3) . . ?
O7 Ti2 O8 89.3(3) . . ?
O10 Ti2 O8 169.3(3) . . ?
O2 Ti2 O9 95.6(4) . . ?
O11 Ti2 O9 84.4(3) . . ?
O7 Ti2 O9 168.9(3) . . ?
O10 Ti2 O9 89.2(3) . . ?
O8 Ti2 O9 89.3(3) . . ?
O2 Ti2 Tl3 125.3(3) . . ?
O11 Ti2 Tl3 55.18(19) . . ?
O7 Ti2 Tl3 50.4(2) . . ?
O10 Ti2 Tl3 122.0(2) . . ?
O8 Ti2 Tl3 50.9(2) . . ?
O9 Ti2 Tl3 121.6(2) . . ?
O2 Ti2 Tl4 122.6(3) . . ?
O11 Ti2 Tl4 56.86(19) . . ?
O7 Ti2 Tl4 122.6(2) . . ?
O10 Ti2 Tl4 50.1(2) . . ?
O8 Ti2 Tl4 122.3(2) . . ?
O9 Ti2 Tl4 50.1(2) . . ?
Tl3 Ti2 Tl4 112.04(6) . . ?
O2 Ti2 Tl1 124.4(3) . . ?
O11 Ti2 Tl1 55.07(19) . . ?
O7 Ti2 Tl1 51.6(2) . . ?
O10 Ti2 Tl1 50.8(2) . . ?
O8 Ti2 Tl1 122.0(2) . . ?
O9 Ti2 Tl1 120.9(2) . . ?
Tl3 Ti2 Tl1 71.40(4) . . ?
Tl4 Ti2 Tl1 71.08(4) . . ?
O2 Ti2 Tl2 123.8(3) . . ?
O11 Ti2 Tl2 56.72(19) . . ?
O7 Ti2 Tl2 122.6(2) . . ?
O10 Ti2 Tl2 122.1(2) . . ?
O8 Ti2 Tl2 50.4(2) . . ?
O9 Ti2 Tl2 49.6(2) . . ?
Tl3 Ti2 Tl2 72.30(4) . . ?
Tl4 Ti2 Tl2 72.16(4) . . ?
Tl1 Ti2 Tl2 111.78(6) . . ?
O4 Tl1 O10 81.9(2) . . ?
O4 Tl1 O5 64.6(2) . . ?
O10 Tl1 O5 115.5(2) . . ?
O4 Tl1 O7 115.5(2) . . ?
O10 Tl1 O7 64.2(2) . . ?
O5 Tl1 O7 82.4(2) . . ?
O4 Tl1 O11 58.2(2) . . ?
O10 Tl1 O11 58.23(19) . . ?
O5 Tl1 O11 57.3(2) . . ?
O7 Tl1 O11 57.3(2) . . ?
O4 Tl1 Ti1 36.24(15) . . ?
O10 Tl1 Ti1 86.03(15) . . ?
O5 Tl1 Ti1 35.59(16) . . ?
O7 Tl1 Ti1 85.85(16) . . ?
O11 Tl1 Ti1 34.21(14) . . ?
O4 Tl1 Ti2 85.84(17) . . ?
O10 Tl1 Ti2 35.92(14) . . ?
O5 Tl1 Ti2 85.84(16) . . ?
O7 Tl1 Ti2 35.65(16) . . ?
O11 Tl1 Ti2 34.23(14) . . ?
Ti1 Tl1 Ti2 68.43(5) . . ?
O9 Tl2 O8 65.2(2) . . ?
O9 Tl2 O3 79.3(2) . . ?
O8 Tl2 O3 114.0(2) . . ?
O9 Tl2 O6 114.7(2) . . ?
O8 Tl2 O6 82.2(2) . . ?
O3 Tl2 O6 64.4(2) . . ?
O9 Tl2 O11 57.65(19) . . ?
O8 Tl2 O11 57.2(2) . . ?
O3 Tl2 O11 56.7(2) . . ?
O6 Tl2 O11 57.11(18) . . ?
O9 Tl2 Ti2 35.97(16) . . ?
O8 Tl2 Ti2 35.91(15) . . ?
O3 Tl2 Ti2 84.11(16) . . ?
O6 Tl2 Ti2 85.82(14) . . ?
O11 Tl2 Ti2 34.22(14) . . ?
O9 Tl2 Ti1 85.00(16) . . ?
O8 Tl2 Ti1 85.38(16) . . ?
O3 Tl2 Ti1 35.76(15) . . ?
O6 Tl2 Ti1 35.25(14) . . ?
O11 Tl2 Ti1 33.98(14) . . ?
Ti2 Tl2 Ti1 68.19(5) . . ?
O7 Tl3 O8 64.9(2) . . ?
O7 Tl3 O5 84.1(2) . . ?
O8 Tl3 O5 116.1(2) . . ?
O7 Tl3 O6 115.9(2) . . ?
O8 Tl3 O6 81.5(2) . . ?
O5 Tl3 O6 63.4(2) . . ?
O7 Tl3 O11 58.3(2) . . ?
O8 Tl3 O11 58.3(2) . . ?
O5 Tl3 O11 57.8(2) . . ?
O6 Tl3 O11 57.64(19) . . ?
O7 Tl3 Ti2 35.98(17) . . ?
O8 Tl3 Ti2 36.34(15) . . ?
O5 Tl3 Ti2 86.86(16) . . ?
O6 Tl3 Ti2 85.82(14) . . ?
O11 Tl3 Ti2 34.58(14) . . ?
O7 Tl3 Ti1 86.85(16) . . ?
O8 Tl3 Ti1 85.85(17) . . ?
O5 Tl3 Ti1 35.54(16) . . ?
O6 Tl3 Ti1 35.54(14) . . ?
O11 Tl3 Ti1 34.18(14) . . ?
Ti2 Tl3 Ti1 68.75(5) . . ?
O3 Tl4 O9 80.2(2) . . ?
O3 Tl4 O10 115.1(2) . . ?
O9 Tl4 O10 65.1(2) . . ?
O3 Tl4 O4 64.7(2) . . ?
O9 Tl4 O4 114.7(2) . . ?
O10 Tl4 O4 81.9(2) . . ?
O3 Tl4 O11 57.3(2) . . ?
O9 Tl4 O11 57.5(2) . . ?
O10 Tl4 O11 57.76(19) . . ?
O4 Tl4 O11 57.2(2) . . ?
O3 Tl4 Ti2 85.13(16) . . ?
O9 Tl4 Ti2 36.05(16) . . ?
O10 Tl4 Ti2 35.93(14) . . ?
O4 Tl4 Ti2 85.51(16) . . ?
O11 Tl4 Ti2 34.26(14) . . ?
O3 Tl4 Ti1 35.64(15) . . ?
O9 Tl4 Ti1 84.77(15) . . ?
O10 Tl4 Ti1 86.01(15) . . ?
O4 Tl4 Ti1 35.99(15) . . ?
O11 Tl4 Ti1 33.97(14) . . ?
Ti2 Tl4 Ti1 68.23(5) . . ?
C1 O1 Ti1 176.5(11) . . ?
C3 O2 C3' 30(2) . . ?
C3 O2 Ti2 164.7(17) . . ?
C3' O2 Ti2 164.1(17) . . ?
C5 O3 Ti1 127.8(8) . . ?
C5 O3 Tl4 116.6(8) . . ?
Ti1 O3 Tl4 95.6(3) . . ?
C5 O3 Tl2 117.4(8) . . ?
Ti1 O3 Tl2 93.6(3) . . ?
Tl4 O3 Tl2 100.1(3) . . ?
C7 O4 Ti1 129.2(8) . . ?
C7 O4 Tl1 117.3(8) . . ?
Ti1 O4 Tl1 94.1(3) . . ?
C7 O4 Tl4 117.2(8) . . ?
Ti1 O4 Tl4 94.0(3) . . ?
Tl1 O4 Tl4 98.5(3) . . ?
C9 O5 Ti1 126.6(8) . . ?
C9 O5 Tl3 120.9(8) . . ?
Ti1 O5 Tl3 93.7(3) . . ?
C9 O5 Tl1 119.1(7) . . ?
Ti1 O5 Tl1 92.8(3) . . ?
Tl3 O5 Tl1 96.4(3) . . ?
C11 O6 Ti1 129.1(7) . . ?
C11 O6 Tl2 117.4(6) . . ?
Ti1 O6 Tl2 94.2(2) . . ?
C11 O6 Tl3 119.5(6) . . ?
Ti1 O6 Tl3 92.3(2) . . ?
Tl2 O6 Tl3 97.1(2) . . ?
C14 O7 Ti2 126.9(8) . . ?
C14 O7 Tl3 122.1(7) . . ?
Ti2 O7 Tl3 93.6(3) . . ?
C14 O7 Tl1 117.0(8) . . ?
Ti2 O7 Tl1 92.7(3) . . ?
Tl3 O7 Tl1 97.1(3) . . ?
C16 O8 Ti2 128.2(8) . . ?
C16 O8 Tl3 117.6(8) . . ?
Ti2 O8 Tl3 92.8(3) . . ?
C16 O8 Tl2 118.7(8) . . ?
Ti2 O8 Tl2 93.7(3) . . ?
Tl3 O8 Tl2 99.3(3) . . ?
C18 O9 Ti2 126.8(8) . . ?
C18 O9 Tl2 121.1(7) . . ?
Ti2 O9 Tl2 94.4(3) . . ?
C18 O9 Tl4 114.3(7) . . ?
Ti2 O9 Tl4 93.8(3) . . ?
Tl2 O9 Tl4 100.4(3) . . ?
C20 O10 Ti2 127.6(8) . . ?
C20 O10 Tl4 114.0(7) . . ?
Ti2 O10 Tl4 94.0(3) . . ?
C20 O10 Tl1 123.2(7) . . ?
Ti2 O10 Tl1 93.3(2) . . ?
Tl4 O10 Tl1 97.6(2) . . ?
Ti1 O11 Ti2 178.0(4) . . ?
Ti1 O11 Tl3 91.3(2) . . ?
Ti2 O11 Tl3 90.2(2) . . ?
Ti1 O11 Tl1 90.6(2) . . ?
Ti2 O11 Tl1 90.7(2) . . ?
Tl3 O11 Tl1 90.68(18) . . ?
Ti1 O11 Tl2 89.6(2) . . ?
Ti2 O11 Tl2 89.1(2) . . ?
Tl3 O11 Tl2 90.78(17) . . ?
Tl1 O11 Tl2 178.5(2) . . ?
Ti1 O11 Tl4 89.6(2) . . ?
Ti2 O11 Tl4 88.9(2) . . ?
Tl3 O11 Tl4 179.1(3) . . ?
Tl1 O11 Tl4 89.08(17) . . ?
Tl2 O11 Tl4 89.46(18) . . ?
C2 C1 C2' 121(2) . . ?
C2 C1 O1 117(2) . . ?
C2' C1 O1 118(2) . . ?
O2 C3 C4 103(2) . . ?
O2 C3' C4" 103(3) . . ?
O2 C3' C4' 98(3) . . ?
C4" C3' C4' 61(4) . . ?
C6' C5 C6 101(2) . . ?
C6' C5 O3 108.2(19) . . ?
C6 C5 O3 106.1(15) . . ?
C8' C7 O4 113.0(19) . . ?
C8' C7 C8 103.2(19) . . ?
O4 C7 C8 110.6(13) . . ?
O5 C9 C10' 114.8(16) . . ?
O5 C9 C10 104.2(14) . . ?
C10' C9 C10 101.2(18) . . ?
O6 C11 C12 112.1(10) . . ?
O6 C11 C13 109.7(11) . . ?
C12 C11 C13 110.1(12) . . ?
O7 C14 C15 104.4(13) . . ?
O7 C14 C15' 109.3(14) . . ?
C15 C14 C15' 100.9(15) . . ?
O8 C16 C17 109.7(12) . . ?
O8 C16 C17' 106.4(17) . . ?
C17 C16 C17' 103.1(18) . . ?
O9 C18 C19 107.5(12) . . ?
O9 C18 C19' 110.4(19) . . ?
C19 C18 C19' 97.0(19) . . ?
O10 C20 C21 110.7(13) . . ?
O10 C20 C22 108.4(15) . . ?
C21 C20 C22 95.3(16) . . ?

loop_
_geom_bond_atom_site_label_1
_geom_bond_atom_site_label_2
_geom_bond_distance
_geom_bond_site_symmetry_2
_geom_bond_publ_flag
Ti1 O1 1.808(8) . ?
Ti1 O11 1.921(7) . ?
Ti1 O6 1.989(7) . ?
Ti1 O5 1.991(8) . ?
Ti1 O3 2.012(7) . ?
Ti1 O4 2.025(7) . ?
Ti1 Tl1 3.417(2) . ?
Ti1 Tl3 3.418(2) . ?
Ti1 Tl2 3.437(2) . ?
Ti1 Tl4 3.4372(19) . ?
Ti2 O2 1.827(8) . ?
Ti2 O11 1.925(7) . ?
Ti2 O7 1.997(8) . ?
Ti2 O10 2.011(7) . ?
Ti2 O8 2.012(7) . ?
Ti2 O9 2.017(8) . ?
Ti2 Tl3 3.392(2) . ?
Ti2 Tl4 3.419(2) . ?
Ti2 Tl1 3.423(2) . ?
Ti2 Tl2 3.424(2) . ?
Tl1 O4 2.612(8) . ?
Tl1 O10 2.656(7) . ?
Tl1 O5 2.680(8) . ?
Tl1 O7 2.687(8) . ?
Tl1 O11 2.806(6) . ?
Tl2 O9 2.615(7) . ?
Tl2 O8 2.642(8) . ?
Tl2 O3 2.661(8) . ?
Tl2 O6 2.661(7) . ?
Tl2 O11 2.863(6) . ?
Tl3 O7 2.619(8) . ?
Tl3 O8 2.635(7) . ?
Tl3 O5 2.654(8) . ?
Tl3 O6 2.703(7) . ?
Tl3 O11 2.785(6) . ?
Tl4 O3 2.597(7) . ?
Tl4 O9 2.630(8) . ?
Tl4 O10 2.629(7) . ?
Tl4 O4 2.638(8) . ?
Tl4 O11 2.864(6) . ?
O1 C1 1.416(13) . ?
O2 C3 1.416(15) . ?
O2 C3' 1.428(15) . ?
O3 C5 1.425(12) . ?
O4 C7 1.406(12) . ?
O5 C9 1.437(12) . ?
O6 C11 1.426(11) . ?
O7 C14 1.439(12) . ?
O8 C16 1.410(12) . ?
O9 C18 1.424(12) . ?
O10 C20 1.404(11) . ?
C1 C2 1.390(17) . ?
C1 C2' 1.403(18) . ?
C3 C4 1.48(2) . ?
C3' C4" 1.48(2) . ?
C3' C4' 1.48(2) . ?
C5 C6' 1.412(18) . ?
C5 C6 1.422(16) . ?
C7 C8' 1.402(18) . ?
C7 C8 1.455(14) . ?
C9 C10' 1.485(16) . ?
C9 C10 1.510(15) . ?
C11 C12 1.506(13) . ?
C11 C13 1.507(14) . ?
C14 C15 1.487(15) . ?
C14 C15' 1.58(3) . ?
C16 C17 1.471(15) . ?
C16 C17' 1.474(18) . ?
C18 C19 1.459(16) . ?
C18 C19' 1.480(19) . ?
C20 C21 1.469(18) . ?
C20 C22 1.479(19) . ?
